data_7126547
loop_
_publ_author_name
'Tani, Yosuke'
'Komura, Mao'
'Ogawa, Takuji'

_publ_section_title
;
 Mechanoresponsive turn-on phosphorescence by a desymmetrization approach.
;
_journal_issue 50
_journal_name_full 'Chemical communications (Cambridge, England)'
_journal_page_first 6810
_journal_page_last 6813
_journal_paper_doi 10.1039/d0cc01949f
_journal_volume 56
_journal_year 2020
_chemical_formula_sum 'C28 H44 Br2 O2 S2 Si2'
_chemical_formula_weight 692.75
_space_group_crystal_system monoclinic
_space_group_IT_number 15
_space_group_name_Hall '-C 2yc'
_space_group_name_H-M_alt 'C 1 2/c 1'
_atom_sites_solution_hydrogens geom
_audit_creation_method SHELXL-2018/3
_audit_update_record
;
2020-02-26 deposited with the CCDC.	2020-05-11 downloaded from the CCDC.
;
_cell_angle_alpha 90
_cell_angle_beta 93.474(3)
_cell_angle_gamma 90
_cell_formula_units_Z 4
_cell_length_a 12.2570(16)
_cell_length_b 9.6358(13)
_cell_length_c 28.442(4)
_cell_measurement_reflns_used 3427
_cell_measurement_temperature 273(2)
_cell_measurement_theta_max 27.4855
_cell_measurement_theta_min 3.3305
_cell_volume 3353.0(8)
_computing_cell_refinement CrystalClear
_computing_data_collection CrystalClear
_computing_data_reduction CrystalClear
_computing_molecular_graphics 'Yadokari-XG (Wakita, Nemoto et al., 2009)'
_computing_publication_material 'Yadokari-XG (Wakita, Nemoto et al., 2009)'
_computing_structure_refinement 'SHELXL-2018/3 (Sheldrick, 2018)'
_computing_structure_solution SIR-97
_diffrn_ambient_temperature 273(2)
_diffrn_measured_fraction_theta_full 0.991
_diffrn_measured_fraction_theta_max 0.987
_diffrn_measurement_device_type 'Rigaku XtaLAB P200'
_diffrn_measurement_method \w
_diffrn_radiation_type MoK\a
_diffrn_radiation_wavelength 0.71075
_diffrn_reflns_av_R_equivalents 0.0398
_diffrn_reflns_av_unetI/netI 0.0510
_diffrn_reflns_Laue_measured_fraction_full 0.991
_diffrn_reflns_Laue_measured_fraction_max 0.987
_diffrn_reflns_limit_h_max 15
_diffrn_reflns_limit_h_min -15
_diffrn_reflns_limit_k_max 12
_diffrn_reflns_limit_k_min -12
_diffrn_reflns_limit_l_max 36
_diffrn_reflns_limit_l_min -35
_diffrn_reflns_number 12733
_diffrn_reflns_point_group_measured_fraction_full 0.991
_diffrn_reflns_point_group_measured_fraction_max 0.987
_diffrn_reflns_theta_full 25.242
_diffrn_reflns_theta_max 27.536
_diffrn_reflns_theta_min 3.097
_exptl_absorpt_coefficient_mu 2.636
_exptl_absorpt_correction_T_max 1.0000
_exptl_absorpt_correction_T_min 0.8236
_exptl_absorpt_correction_type multi-scan
_exptl_crystal_colour yellow
_exptl_crystal_density_diffrn 1.372
_exptl_crystal_density_method 'not measured'
_exptl_crystal_description prism
_exptl_crystal_F_000 1432
_exptl_crystal_size_max 0.200
_exptl_crystal_size_mid 0.150
_exptl_crystal_size_min 0.060
_refine_diff_density_max 1.479
_refine_diff_density_min -1.226
_refine_diff_density_rms 0.083
_refine_ls_extinction_method none
_refine_ls_goodness_of_fit_ref 1.032
_refine_ls_hydrogen_treatment constr
_refine_ls_matrix_type full
_refine_ls_number_parameters 169
_refine_ls_number_reflns 3811
_refine_ls_number_restraints 0
_refine_ls_restrained_S_all 1.032
_refine_ls_R_factor_all 0.1004
_refine_ls_R_factor_gt 0.0561
_refine_ls_shift/su_max 0.000
_refine_ls_shift/su_mean 0.000
_refine_ls_structure_factor_coef Fsqd
_refine_ls_weighting_details 'w=1/[\s^2^(Fo^2^)+(0.0694P)^2^+10.2892P] where P=(Fo^2^+2Fc^2^)/3'
_refine_ls_weighting_scheme calc
_refine_ls_wR_factor_gt 0.1380
_refine_ls_wR_factor_ref 0.1569
_reflns_Friedel_coverage 0.000
_reflns_number_gt 2453
_reflns_number_total 3811
_reflns_threshold_expression 'I > 2\s(I)'
_cod_data_source_file d0cc01949f2.cif
_cod_data_source_block mk251d
_cod_depositor_comments 'Adding full bibliography for 7126544--7126553.cif.'
_cod_original_sg_symbol_H-M 'C 2/c'
_cod_database_code 7126547
_shelx_shelxl_version_number 2018/3
_shelx_space_group_comment
;
The symmetry employed for this shelxl refinement is uniquely defined
by the following loop, which should always be used as a source of
symmetry information in preference to the above space-group names.
They are only intended as comments.
;
_shelx_estimated_absorpt_t_min 0.621
_shelx_estimated_absorpt_t_max 0.858

loop_
_space_group_symop_operation_xyz
'x, y, z'
'-x, y, -z+1/2'
'x+1/2, y+1/2, z'
'-x+1/2, y+1/2, -z+1/2'
'-x, -y, -z'
'x, -y, z-1/2'
'-x+1/2, -y+1/2, -z'
'x+1/2, -y+1/2, z-1/2'

loop_
_atom_site_label
_atom_site_type_symbol
_atom_site_fract_x
_atom_site_fract_y
_atom_site_fract_z
_atom_site_U_iso_or_equiv
_atom_site_adp_type
_atom_site_occupancy
_atom_site_site_symmetry_order
_atom_site_calc_flag
_atom_site_refinement_flags_posn
_atom_site_refinement_flags_adp
_atom_site_refinement_flags_occupancy
_atom_site_disorder_assembly
_atom_site_disorder_group
O1 O 1.0494(3) 0.2734(5) 0.20015(16) 0.0956(17) Uani 1 1 d . . . . .
C1 C 0.9877(4) 0.2072(5) 0.22310(16) 0.0480(12) Uani 1 1 d . . . . .
C2 C 0.8842(3) 0.1520(4) 0.20307(13) 0.0357(9) Uani 1 1 d . . . . .
C3 C 0.8156(3) 0.0547(5) 0.21913(14) 0.0434(11) Uani 1 1 d . . . . .
C4 C 0.7216(4) 0.0327(5) 0.18922(16) 0.0504(12) Uani 1 1 d . . . . .
H1 H 0.667945 -0.031560 0.195688 0.060 Uiso 1 1 calc R U . . .
C5 C 0.7163(3) 0.1140(4) 0.14986(14) 0.0352(9) Uani 1 1 d . . . . .
S1 S 0.83176(8) 0.21461(12) 0.14960(4) 0.0432(3) Uani 1 1 d . . . . .
Br1 Br 0.84319(6) -0.05173(8) 0.27366(2) 0.0954(3) Uani 1 1 d . . . . .
Si1 Si 0.60560(8) 0.11469(12) 0.10074(4) 0.0330(3) Uani 1 1 d . . . . .
C6 C 0.6115(4) 0.2847(5) 0.06831(15) 0.0445(11) Uani 1 1 d . . . . .
H2 H 0.688293 0.299153 0.061897 0.053 Uiso 1 1 calc R U . . .
C7 C 0.6374(4) -0.0318(5) 0.05922(15) 0.0451(11) Uani 1 1 d . . . . .
H3 H 0.580554 -0.029979 0.033447 0.054 Uiso 1 1 calc R U . . .
C8 C 0.4737(3) 0.0762(5) 0.12860(16) 0.0444(11) Uani 1 1 d . . . . .
H4 H 0.483247 -0.016116 0.142706 0.053 Uiso 1 1 calc R U . . .
C9 C 0.5771(6) 0.4114(5) 0.0958(2) 0.0743(17) Uani 1 1 d . . . . .
H5 H 0.586850 0.493535 0.077450 0.111 Uiso 1 1 calc R U . . .
H6 H 0.621099 0.417711 0.124832 0.111 Uiso 1 1 calc R U . . .
H7 H 0.501533 0.402814 0.102545 0.111 Uiso 1 1 calc R U . . .
C10 C 0.5473(4) 0.2821(6) 0.02005(17) 0.0615(14) Uani 1 1 d . . . . .
H8 H 0.471974 0.261349 0.024325 0.092 Uiso 1 1 calc R U . . .
H9 H 0.577417 0.212338 0.000526 0.092 Uiso 1 1 calc R U . . .
H10 H 0.552610 0.371176 0.005207 0.092 Uiso 1 1 calc R U . . .
C11 C 0.7471(4) -0.0104(7) 0.0369(2) 0.0722(16) Uani 1 1 d . . . . .
H11 H 0.805254 -0.012123 0.061096 0.108 Uiso 1 1 calc R U . . .
H12 H 0.746746 0.077509 0.021065 0.108 Uiso 1 1 calc R U . . .
H13 H 0.757890 -0.083368 0.014689 0.108 Uiso 1 1 calc R U . . .
C12 C 0.6324(5) -0.1750(6) 0.0821(2) 0.0693(16) Uani 1 1 d . . . . .
H14 H 0.648888 -0.244837 0.059476 0.104 Uiso 1 1 calc R U . . .
H15 H 0.560474 -0.190492 0.092560 0.104 Uiso 1 1 calc R U . . .
H16 H 0.684882 -0.179661 0.108486 0.104 Uiso 1 1 calc R U . . .
C13 C 0.3768(4) 0.0629(6) 0.0927(2) 0.0668(16) Uani 1 1 d . . . . .
H17 H 0.313632 0.032785 0.108339 0.100 Uiso 1 1 calc R U . . .
H18 H 0.393503 -0.003843 0.069150 0.100 Uiso 1 1 calc R U . . .
H19 H 0.362106 0.151234 0.078094 0.100 Uiso 1 1 calc R U . . .
C14 C 0.4435(5) 0.1725(8) 0.1692(2) 0.087(2) Uani 1 1 d . . . . .
H20 H 0.425722 0.263012 0.156963 0.131 Uiso 1 1 calc R U . . .
H21 H 0.504464 0.179241 0.191963 0.131 Uiso 1 1 calc R U . . .
H22 H 0.381657 0.134952 0.184034 0.131 Uiso 1 1 calc R U . . .

loop_
_atom_site_aniso_label
_atom_site_aniso_U_11
_atom_site_aniso_U_22
_atom_site_aniso_U_33
_atom_site_aniso_U_23
_atom_site_aniso_U_13
_atom_site_aniso_U_12
O1 0.066(2) 0.118(4) 0.097(3) 0.060(3) -0.048(2) -0.058(3)
C1 0.041(2) 0.042(3) 0.058(3) 0.014(2) -0.026(2) -0.008(2)
C2 0.0301(19) 0.040(2) 0.034(2) 0.0047(17) -0.0184(17) -0.0039(17)
C3 0.039(2) 0.053(3) 0.036(2) 0.0165(19) -0.0160(18) -0.008(2)
C4 0.043(2) 0.060(3) 0.046(2) 0.020(2) -0.017(2) -0.025(2)
C5 0.0279(19) 0.042(2) 0.035(2) 0.0048(17) -0.0096(16) -0.0094(18)
S1 0.0352(5) 0.0488(7) 0.0427(6) 0.0184(5) -0.0202(4) -0.0156(5)
Br1 0.0878(5) 0.1279(7) 0.0656(4) 0.0619(4) -0.0357(3) -0.0381(4)
Si1 0.0278(5) 0.0366(6) 0.0329(5) 0.0031(5) -0.0132(4) -0.0054(5)
C6 0.041(2) 0.047(3) 0.043(2) 0.010(2) -0.0162(19) -0.010(2)
C7 0.043(2) 0.051(3) 0.039(2) -0.0044(19) -0.0133(19) 0.005(2)
C8 0.035(2) 0.049(3) 0.048(3) 0.003(2) -0.0070(19) -0.0085(19)
C9 0.098(4) 0.045(3) 0.076(4) 0.000(3) -0.031(3) 0.001(3)
C10 0.066(3) 0.063(3) 0.052(3) 0.022(2) -0.027(2) -0.012(3)
C11 0.052(3) 0.103(5) 0.062(3) -0.015(3) 0.004(3) 0.012(3)
C12 0.088(4) 0.049(3) 0.069(3) -0.008(3) -0.017(3) 0.016(3)
C13 0.039(3) 0.082(4) 0.077(4) 0.010(3) -0.017(3) -0.008(3)
C14 0.063(4) 0.115(5) 0.085(4) -0.034(4) 0.025(3) -0.021(4)

loop_
_atom_type_symbol
_atom_type_description
_atom_type_scat_dispersion_real
_atom_type_scat_dispersion_imag
_atom_type_scat_source
C C 0.0033 0.0016 'International Tables Vol C Tables 4.2.6.8 and 6.1.1.4'
H H 0.0000 0.0000 'International Tables Vol C Tables 4.2.6.8 and 6.1.1.4'
O O 0.0106 0.0060 'International Tables Vol C Tables 4.2.6.8 and 6.1.1.4'
Si Si 0.0817 0.0704 'International Tables Vol C Tables 4.2.6.8 and 6.1.1.4'
S S 0.1246 0.1234 'International Tables Vol C Tables 4.2.6.8 and 6.1.1.4'
Br Br -0.2901 2.4595 'International Tables Vol C Tables 4.2.6.8 and 6.1.1.4'

loop_
_geom_angle_atom_site_label_1
_geom_angle_atom_site_label_2
_geom_angle_atom_site_label_3
_geom_angle
_geom_angle_site_symmetry_1
_geom_angle_site_symmetry_3
_geom_angle_publ_flag
O1 C1 C2 122.6(4) . . ?
O1 C1 C1 116.3(4) . 2_755 ?
C2 C1 C1 120.1(5) . 2_755 ?
C3 C2 C1 131.5(4) . . ?
C3 C2 S1 109.5(3) . . ?
C1 C2 S1 119.1(3) . . ?
C2 C3 C4 113.7(3) . . ?
C2 C3 Br1 125.0(3) . . ?
C4 C3 Br1 121.2(3) . . ?
C5 C4 C3 114.0(4) . . ?
C5 C4 H1 123.0 . . ?
C3 C4 H1 123.0 . . ?
C4 C5 S1 109.2(3) . . ?
C4 C5 Si1 127.3(3) . . ?
S1 C5 Si1 123.4(2) . . ?
C5 S1 C2 93.56(19) . . ?
C8 Si1 C6 115.9(2) . . ?
C8 Si1 C5 106.58(19) . . ?
C6 Si1 C5 108.58(18) . . ?
C8 Si1 C7 109.3(2) . . ?
C6 Si1 C7 109.1(2) . . ?
C5 Si1 C7 107.04(19) . . ?
C9 C6 C10 109.2(4) . . ?
C9 C6 Si1 115.2(4) . . ?
C10 C6 Si1 113.0(3) . . ?
C9 C6 H2 106.3 . . ?
C10 C6 H2 106.3 . . ?
Si1 C6 H2 106.3 . . ?
C12 C7 C11 110.8(5) . . ?
C12 C7 Si1 113.1(3) . . ?
C11 C7 Si1 112.1(4) . . ?
C12 C7 H3 106.8 . . ?
C11 C7 H3 106.8 . . ?
Si1 C7 H3 106.8 . . ?
C13 C8 C14 109.9(5) . . ?
C13 C8 Si1 113.0(3) . . ?
C14 C8 Si1 116.6(3) . . ?
C13 C8 H4 105.5 . . ?
C14 C8 H4 105.5 . . ?
Si1 C8 H4 105.5 . . ?
C6 C9 H5 109.5 . . ?
C6 C9 H6 109.5 . . ?
H5 C9 H6 109.5 . . ?
C6 C9 H7 109.5 . . ?
H5 C9 H7 109.5 . . ?
H6 C9 H7 109.5 . . ?
C6 C10 H8 109.5 . . ?
C6 C10 H9 109.5 . . ?
H8 C10 H9 109.5 . . ?
C6 C10 H10 109.5 . . ?
H8 C10 H10 109.5 . . ?
H9 C10 H10 109.5 . . ?
C7 C11 H11 109.5 . . ?
C7 C11 H12 109.5 . . ?
H11 C11 H12 109.5 . . ?
C7 C11 H13 109.5 . . ?
H11 C11 H13 109.5 . . ?
H12 C11 H13 109.5 . . ?
C7 C12 H14 109.5 . . ?
C7 C12 H15 109.5 . . ?
H14 C12 H15 109.5 . . ?
C7 C12 H16 109.5 . . ?
H14 C12 H16 109.5 . . ?
H15 C12 H16 109.5 . . ?
C8 C13 H17 109.5 . . ?
C8 C13 H18 109.5 . . ?
H17 C13 H18 109.5 . . ?
C8 C13 H19 109.5 . . ?
H17 C13 H19 109.5 . . ?
H18 C13 H19 109.5 . . ?
C8 C14 H20 109.5 . . ?
C8 C14 H21 109.5 . . ?
H20 C14 H21 109.5 . . ?
C8 C14 H22 109.5 . . ?
H20 C14 H22 109.5 . . ?
H21 C14 H22 109.5 . . ?

loop_
_geom_bond_atom_site_label_1
_geom_bond_atom_site_label_2
_geom_bond_distance
_geom_bond_site_symmetry_2
_geom_bond_publ_flag
O1 C1 1.211(6) . ?
C1 C2 1.459(5) . ?
C1 C1 1.541(9) 2_755 ?
C2 C3 1.357(6) . ?
C2 S1 1.724(4) . ?
C3 C4 1.406(5) . ?
C3 Br1 1.873(4) . ?
C4 C5 1.365(6) . ?
C4 H1 0.9300 . ?
C5 S1 1.716(4) . ?
C5 Si1 1.887(4) . ?
Si1 C8 1.880(5) . ?
Si1 C6 1.883(4) . ?
Si1 C7 1.896(5) . ?
C6 C9 1.524(8) . ?
C6 C10 1.540(6) . ?
C6 H2 0.9800 . ?
C7 C12 1.528(7) . ?
C7 C11 1.535(7) . ?
C7 H3 0.9800 . ?
C8 C13 1.523(6) . ?
C8 C14 1.544(8) . ?
C8 H4 0.9800 . ?
C9 H5 0.9600 . ?
C9 H6 0.9600 . ?
C9 H7 0.9600 . ?
C10 H8 0.9600 . ?
C10 H9 0.9600 . ?
C10 H10 0.9600 . ?
C11 H11 0.9600 . ?
C11 H12 0.9600 . ?
C11 H13 0.9600 . ?
C12 H14 0.9600 . ?
C12 H15 0.9600 . ?
C12 H16 0.9600 . ?
C13 H17 0.9600 . ?
C13 H18 0.9600 . ?
C13 H19 0.9600 . ?
C14 H20 0.9600 . ?
C14 H21 0.9600 . ?
C14 H22 0.9600 . ?

loop_
_geom_torsion_atom_site_label_1
_geom_torsion_atom_site_label_2
_geom_torsion_atom_site_label_3
_geom_torsion_atom_site_label_4
_geom_torsion
_geom_torsion_site_symmetry_1
_geom_torsion_site_symmetry_2
_geom_torsion_site_symmetry_3
_geom_torsion_site_symmetry_4
_geom_torsion_publ_flag
O1 C1 C2 C3 164.8(6) . . . . ?
C1 C1 C2 C3 -27.0(7) 2_755 . . . ?
O1 C1 C2 S1 -15.4(7) . . . . ?
C1 C1 C2 S1 152.7(2) 2_755 . . . ?
C1 C2 C3 C4 178.8(5) . . . . ?
S1 C2 C3 C4 -0.9(6) . . . . ?
C1 C2 C3 Br1 -5.0(8) . . . . ?
S1 C2 C3 Br1 175.3(3) . . . . ?
C2 C3 C4 C5 -0.6(7) . . . . ?
Br1 C3 C4 C5 -176.9(4) . . . . ?
C3 C4 C5 S1 1.8(6) . . . . ?
C3 C4 C5 Si1 179.0(4) . . . . ?
C4 C5 S1 C2 -2.0(4) . . . . ?
Si1 C5 S1 C2 -179.3(3) . . . . ?
C3 C2 S1 C5 1.7(4) . . . . ?
C1 C2 S1 C5 -178.1(4) . . . . ?
C4 C5 Si1 C8 34.0(5) . . . . ?
S1 C5 Si1 C8 -149.2(3) . . . . ?
C4 C5 Si1 C6 159.6(4) . . . . ?
S1 C5 Si1 C6 -23.6(4) . . . . ?
C4 C5 Si1 C7 -82.8(5) . . . . ?
S1 C5 Si1 C7 94.0(3) . . . . ?
C8 Si1 C6 C9 50.6(4) . . . . ?
C5 Si1 C6 C9 -69.2(4) . . . . ?
C7 Si1 C6 C9 174.4(4) . . . . ?
C8 Si1 C6 C10 -75.8(4) . . . . ?
C5 Si1 C6 C10 164.4(4) . . . . ?
C7 Si1 C6 C10 48.0(4) . . . . ?
C8 Si1 C7 C12 -51.2(4) . . . . ?
C6 Si1 C7 C12 -178.9(3) . . . . ?
C5 Si1 C7 C12 63.8(4) . . . . ?
C8 Si1 C7 C11 -177.3(3) . . . . ?
C6 Si1 C7 C11 55.0(4) . . . . ?
C5 Si1 C7 C11 -62.3(4) . . . . ?
C6 Si1 C8 C13 63.2(4) . . . . ?
C5 Si1 C8 C13 -175.9(4) . . . . ?
C7 Si1 C8 C13 -60.5(4) . . . . ?
C6 Si1 C8 C14 -65.5(5) . . . . ?
C5 Si1 C8 C14 55.5(5) . . . . ?
C7 Si1 C8 C14 170.8(4) . . . . ?
